data_4346445
loop_
_publ_author_name
'Warzecha, Evan'
'Berto, Timothy C.'
'Berry, John F.'

_publ_section_title
;
 Axial Ligand Coordination to the C-H Amination Catalyst Rh2(esp)2: A
 Structural and Spectroscopic Study.
;
_journal_issue 17
_journal_name_full 'Inorganic chemistry'
_journal_page_first 8817
_journal_page_last 8824
_journal_paper_doi 10.1021/acs.inorgchem.5b01532
_journal_volume 54
_journal_year 2015
_chemical_formula_moiety 'C36 H46 N2 O8 Rh2, 2(C H2 Cl2)'
_chemical_formula_sum 'C38 H50 Cl4 N2 O8 Rh2'
_chemical_formula_weight 1010.42
_chemical_name_common 'Compound 5'
_space_group_crystal_system monoclinic
_space_group_IT_number 14
_space_group_name_Hall '-P 2yn'
_space_group_name_H-M_alt 'P 1 21/n 1'
_atom_sites_solution_hydrogens geom
_atom_sites_solution_primary direct
_cell_angle_alpha 90
_cell_angle_beta 92.222(5)
_cell_angle_gamma 90
_cell_formula_units_Z 2
_cell_length_a 9.888(3)
_cell_length_b 15.882(4)
_cell_length_c 13.728(3)
_cell_measurement_reflns_used 9757
_cell_measurement_temperature 100.0
_cell_measurement_theta_max 30.59
_cell_measurement_theta_min 2.43
_cell_volume 2154.2(10)
_computing_cell_refinement 'SAINT v8.34A (Bruker, 2013)'
_computing_data_reduction 'SAINT v8.34A (Bruker, 2013)'
_computing_molecular_graphics 'Olex2 (Dolomanov et al., 2009)'
_computing_publication_material 'Olex2 (Dolomanov et al., 2009)'
_computing_structure_refinement 'ShelXL (Sheldrick, 2008)'
_computing_structure_solution 'ShelXS (Sheldrick, 2008)'
_diffrn_ambient_temperature 100.0
_diffrn_measured_fraction_theta_full 0.998
_diffrn_measured_fraction_theta_max 0.998
_diffrn_measurement_device_type 'Bruker APEX-II CCD'
_diffrn_measurement_method '\f and \w scans'
_diffrn_radiation_type MoK\a
_diffrn_radiation_wavelength 0.71073
_diffrn_reflns_av_R_equivalents 0.0240
_diffrn_reflns_av_unetI/netI 0.0117
_diffrn_reflns_Laue_measured_fraction_full 0.998
_diffrn_reflns_Laue_measured_fraction_max 0.998
_diffrn_reflns_limit_h_max 14
_diffrn_reflns_limit_h_min -14
_diffrn_reflns_limit_k_max 22
_diffrn_reflns_limit_k_min -22
_diffrn_reflns_limit_l_max 19
_diffrn_reflns_limit_l_min -19
_diffrn_reflns_number 61124
_diffrn_reflns_point_group_measured_fraction_full 0.998
_diffrn_reflns_point_group_measured_fraction_max 0.998
_diffrn_reflns_theta_full 26.000
_diffrn_reflns_theta_max 30.587
_diffrn_reflns_theta_min 1.962
_diffrn_standards_number 0
_exptl_absorpt_coefficient_mu 1.064
_exptl_absorpt_correction_T_max 0.7505
_exptl_absorpt_correction_T_min 0.4545
_exptl_absorpt_correction_type analytical
_exptl_absorpt_process_details
;
SADABS-2012/1 (Bruker,2012) was used for absorption correction.
wR2(int) was 0.1627 before and 0.0370 after correction.
The Ratio of minimum to maximum transmission is 0.6056.
The \l/2 correction factor is Not present.
;
_exptl_crystal_colour pink
_exptl_crystal_colour_primary pink
_exptl_crystal_density_diffrn 1.558
_exptl_crystal_description plate
_exptl_crystal_F_000 1028
_exptl_crystal_size_max 0.342
_exptl_crystal_size_mid 0.232
_exptl_crystal_size_min 0.056
_refine_diff_density_max 0.590
_refine_diff_density_min -0.525
_refine_diff_density_rms 0.061
_refine_ls_extinction_method none
_refine_ls_goodness_of_fit_ref 1.046
_refine_ls_hydrogen_treatment constr
_refine_ls_matrix_type full
_refine_ls_number_parameters 297
_refine_ls_number_reflns 6618
_refine_ls_number_restraints 32
_refine_ls_restrained_S_all 1.047
_refine_ls_R_factor_all 0.0190
_refine_ls_R_factor_gt 0.0174
_refine_ls_shift/su_max 0.003
_refine_ls_shift/su_mean 0.000
_refine_ls_structure_factor_coef Fsqd
_refine_ls_weighting_details 'w=1/[\s^2^(Fo^2^)+(0.0202P)^2^+1.1890P] where P=(Fo^2^+2Fc^2^)/3'
_refine_ls_weighting_scheme calc
_refine_ls_wR_factor_gt 0.0426
_refine_ls_wR_factor_ref 0.0436
_reflns_Friedel_coverage 0.000
_reflns_number_gt 6268
_reflns_number_total 6618
_reflns_threshold_expression 'I > 2\s(I)'
_cod_data_source_file ic5b01532_si_002.cif
_cod_data_source_block berry544
_cod_original_cell_volume 2154.4(10)
_cod_database_code 4346445
_shelx_space_group_comment
;
The symmetry employed for this shelxl refinement is uniquely defined
by the following loop, which should always be used as a source of
symmetry information in preference to the above space-group names.
They are only intended as comments.
;
_shelx_estimated_absorpt_t_max 0.943
_shelx_estimated_absorpt_t_min 0.712
_olex2_refinement_description
;
1. Fixed Uiso
 At 1.2 times of:
  All C(H) groups, All C(H,H) groups
 At 1.5 times of:
  All C(H,H,H) groups
2. Same fragment restrains
{C2A, C3A, C4A, C5A, C6A, C7A, C8A, C9A, C10A, C11A, C12A, C13A, C14A, C15A}
as
{C2, C3, C4, C5, C6, C7, C8, C9, C10, C11, C12, C13, C14, C15}
3. Others
 Sof(C2A)=Sof(C3A)=Sof(H3AA)=Sof(H3AB)=Sof(H3AC)=Sof(C4A)=Sof(H4AA)=Sof(H4AB)=
 Sof(H4AC)=Sof(C5A)=Sof(H5AA)=Sof(H5AB)=Sof(C6A)=Sof(C7A)=Sof(H7A)=Sof(C8A)=
 Sof(H8A)=Sof(C9A)=Sof(H9A)=Sof(C10A)=Sof(C11A)=Sof(H11A)=Sof(C12A)=Sof(H12C)=
 Sof(H12D)=Sof(C13A)=Sof(C14A)=Sof(H14D)=Sof(H14E)=Sof(H14F)=Sof(C15A)=
 Sof(H15D)=Sof(H15E)=Sof(H15F)=1-FVAR(1)
 Sof(C2)=Sof(C3)=Sof(H3A)=Sof(H3B)=Sof(H3C)=Sof(C4)=Sof(H4A)=Sof(H4B)=Sof(H4C)=
 Sof(C5)=Sof(H5A)=Sof(H5B)=Sof(C6)=Sof(C7)=Sof(H7)=Sof(C8)=Sof(H8)=Sof(C9)=
 Sof(H9)=Sof(C10)=Sof(C11)=Sof(H11)=Sof(C12)=Sof(H12A)=Sof(H12B)=Sof(C13)=
 Sof(C14)=Sof(H14A)=Sof(H14B)=Sof(H14C)=Sof(C15)=Sof(H15A)=Sof(H15B)=Sof(H15C)=
 FVAR(1)
 Uiso(C2A)=Uiso(C3A)=Uiso(C4A)=Uiso(C5A)=Uiso(C6A)=Uiso(C7A)=Uiso(C8A)=
 Uiso(C9A)=Uiso(C10A)=Uiso(C11A)=Uiso(C12A)=Uiso(C13A)=Uiso(C14A)=Uiso(C15A)=
 FVAR(2)
4.a Secondary CH2 refined with riding coordinates:
 C5(H5A,H5B), C12(H12A,H12B), C5A(H5AA,H5AB), C12A(H12C,H12D), C1S(H1SA,H1SB)
4.b Aromatic/amide H refined with riding coordinates:
 C7(H7), C8(H8), C9(H9), C11(H11), C7A(H7A), C8A(H8A), C9A(H9A), C11A(H11A)
4.c Idealised Me refined as rotating group:
 C18(H18A,H18B,H18C), C3(H3A,H3B,H3C), C4(H4A,H4B,H4C), C14(H14A,H14B,H14C),
 C15(H15A,H15B,H15C), C3A(H3AA,H3AB,H3AC), C4A(H4AA,H4AB,H4AC), C14A(H14D,H14E,
 H14F), C15A(H15D,H15E,H15F)
;

loop_
_space_group_symop_operation_xyz
'x, y, z'
'-x+1/2, y+1/2, -z+1/2'
'-x, -y, -z'
'x-1/2, -y-1/2, z-1/2'

loop_
_atom_site_label
_atom_site_type_symbol
_atom_site_fract_x
_atom_site_fract_y
_atom_site_fract_z
_atom_site_U_iso_or_equiv
_atom_site_adp_type
_atom_site_occupancy
_atom_site_site_symmetry_order
_atom_site_calc_flag
_atom_site_refinement_flags_posn
_atom_site_refinement_flags_occupancy
_atom_site_disorder_assembly
_atom_site_disorder_group
Rh1 Rh -0.11641(2) 0.48282(2) 0.48354(2) 0.00797(3) Uani 1 1 d . . . .
O1 O 0.07717(7) 0.52154(5) 0.66078(5) 0.01199(13) Uani 1 1 d . . . .
O2 O -0.14303(7) 0.49067(5) 0.63056(5) 0.01209(13) Uani 1 1 d . . . .
O3 O -0.06394(7) 0.35904(5) 0.49468(5) 0.01222(13) Uani 1 1 d . . . .
O4 O 0.15512(7) 0.39110(5) 0.52787(5) 0.01202(13) Uani 1 1 d . . . .
N1 N -0.33079(9) 0.44863(6) 0.45034(6) 0.01341(16) Uani 1 1 d . . . .
C1 C -0.04229(10) 0.50832(6) 0.68708(7) 0.01134(17) Uani 1 1 d . . . .
C16 C 0.05849(10) 0.33951(6) 0.51366(7) 0.01179(17) Uani 1 1 d . . . .
C17 C -0.43879(10) 0.42867(7) 0.42956(8) 0.01407(18) Uani 1 1 d . . . .
C18 C -0.57725(10) 0.40427(8) 0.40337(9) 0.0191(2) Uani 1 1 d . . . .
H18A H -0.5767 0.3588 0.3551 0.029 Uiso 1 1 calc GR . . .
H18B H -0.6263 0.4528 0.3757 0.029 Uiso 1 1 calc GR . . .
H18C H -0.6220 0.3847 0.4617 0.029 Uiso 1 1 calc GR . . .
C2 C -0.0682(2) 0.51535(10) 0.7960(2) 0.0142(3) Uani 0.9273(16) 1 d . P A 1
C3 C -0.17502(17) 0.58380(10) 0.81116(16) 0.0220(4) Uani 0.9273(16) 1 d . P A 1
H3A H -0.1428 0.6375 0.7858 0.033 Uiso 0.9273(16) 1 calc GR P A 1
H3B H -0.1907 0.5895 0.8809 0.033 Uiso 0.9273(16) 1 calc GR P A 1
H3C H -0.2598 0.5681 0.7765 0.033 Uiso 0.9273(16) 1 calc GR P A 1
C4 C 0.0619(2) 0.5383(2) 0.8535(2) 0.0200(5) Uani 0.9273(16) 1 d . P A 1
H4A H 0.1303 0.4947 0.8439 0.030 Uiso 0.9273(16) 1 calc GR P A 1
H4B H 0.0434 0.5424 0.9230 0.030 Uiso 0.9273(16) 1 calc GR P A 1
H4C H 0.0956 0.5926 0.8306 0.030 Uiso 0.9273(16) 1 calc GR P A 1
C5 C -0.12615(17) 0.42996(9) 0.83129(14) 0.0166(3) Uani 0.9273(16) 1 d . P A 1
H5A H -0.1386 0.4334 0.9024 0.020 Uiso 0.9273(16) 1 calc R P A 1
H5B H -0.2164 0.4211 0.7991 0.020 Uiso 0.9273(16) 1 calc R P A 1
C6 C -0.03827(13) 0.35470(9) 0.81094(9) 0.0168(3) Uani 0.9273(16) 1 d . P A 1
C7 C 0.06317(14) 0.32653(10) 0.87687(10) 0.0212(3) Uani 0.9273(16) 1 d . P A 1
H7 H 0.0759 0.3537 0.9382 0.025 Uiso 0.9273(16) 1 calc R P A 1
C8 C 0.14546(13) 0.25919(9) 0.85363(11) 0.0219(3) Uani 0.9273(16) 1 d . P A 1
H8 H 0.2134 0.2403 0.8993 0.026 Uiso 0.9273(16) 1 calc R P A 1
C9 C 0.12889(13) 0.21925(8) 0.76359(10) 0.0205(3) Uani 0.9273(16) 1 d . P A 1
H9 H 0.1869 0.1741 0.7475 0.025 Uiso 0.9273(16) 1 calc R P A 1
C10 C 0.02709(12) 0.24546(8) 0.69682(9) 0.0175(2) Uani 0.9273(16) 1 d . P A 1
C11 C -0.05606(13) 0.31211(8) 0.72230(9) 0.0169(2) Uani 0.9273(16) 1 d . P A 1
H11 H -0.1271 0.3291 0.6780 0.020 Uiso 0.9273(16) 1 calc R P A 1
C12 C 0.00656(12) 0.20517(7) 0.59742(9) 0.0181(2) Uani 0.9273(16) 1 d . P A 1
H12A H -0.0904 0.2091 0.5771 0.022 Uiso 0.9273(16) 1 calc R P A 1
H12B H 0.0300 0.1447 0.6026 0.022 Uiso 0.9273(16) 1 calc R P A 1
C13 C 0.09182(13) 0.24567(8) 0.51762(9) 0.0135(2) Uani 0.9273(16) 1 d . P A 1
C14 C 0.24252(12) 0.22918(8) 0.53796(9) 0.0183(2) Uani 0.9273(16) 1 d . P A 1
H14A H 0.2942 0.2517 0.4843 0.027 Uiso 0.9273(16) 1 calc GR P A 1
H14B H 0.2582 0.1684 0.5436 0.027 Uiso 0.9273(16) 1 calc GR P A 1
H14C H 0.2718 0.2568 0.5990 0.027 Uiso 0.9273(16) 1 calc GR P A 1
C15 C 0.04993(14) 0.20717(8) 0.41836(10) 0.0222(3) Uani 0.9273(16) 1 d . P A 1
H15A H -0.0465 0.2178 0.4043 0.033 Uiso 0.9273(16) 1 calc GR P A 1
H15B H 0.0664 0.1463 0.4200 0.033 Uiso 0.9273(16) 1 calc GR P A 1
H15C H 0.1032 0.2329 0.3674 0.033 Uiso 0.9273(16) 1 calc GR P A 1
C2A C -0.077(3) 0.5030(13) 0.801(3) 0.0077(11) Uiso 0.0727(16) 1 d . P A 2
C3A C -0.193(2) 0.5663(12) 0.811(2) 0.0077(11) Uiso 0.0727(16) 1 d . P A 2
H3AA H -0.1654 0.6215 0.7868 0.012 Uiso 0.0727(16) 1 calc GR P A 2
H3AB H -0.2154 0.5709 0.8796 0.012 Uiso 0.0727(16) 1 calc GR P A 2
H3AC H -0.2729 0.5467 0.7727 0.012 Uiso 0.0727(16) 1 calc GR P A 2
C4A C 0.047(3) 0.535(2) 0.860(3) 0.0077(11) Uiso 0.0727(16) 1 d . P A 2
H4AA H 0.0213 0.5455 0.9275 0.012 Uiso 0.0727(16) 1 calc GR P A 2
H4AB H 0.0794 0.5870 0.8315 0.012 Uiso 0.0727(16) 1 calc GR P A 2
H4AC H 0.1183 0.4921 0.8601 0.012 Uiso 0.0727(16) 1 calc GR P A 2
C5A C -0.113(2) 0.4126(11) 0.829(2) 0.0077(11) Uiso 0.0727(16) 1 d . P A 2
H5AA H -0.1464 0.4139 0.8960 0.009 Uiso 0.0727(16) 1 calc R P A 2
H5AB H -0.1892 0.3940 0.7853 0.009 Uiso 0.0727(16) 1 calc R P A 2
C6A C -0.0048(16) 0.3475(10) 0.8259(10) 0.0077(11) Uiso 0.0727(16) 1 d . P A 2
C7A C 0.0650(15) 0.3228(10) 0.9076(11) 0.0077(11) Uiso 0.0727(16) 1 d . P A 2
H7A H 0.0472 0.3463 0.9694 0.009 Uiso 0.0727(16) 1 calc R P A 2
C8A C 0.1653(13) 0.2606(8) 0.8971(10) 0.0077(11) Uiso 0.0727(16) 1 d . P A 2
H8A H 0.2148 0.2399 0.9527 0.009 Uiso 0.0727(16) 1 calc R P A 2
C9A C 0.1907(12) 0.2302(8) 0.8060(8) 0.0077(11) Uiso 0.0727(16) 1 d . P A 2
H9A H 0.2621 0.1907 0.8001 0.009 Uiso 0.0727(16) 1 calc R P A 2
C10A C 0.1175(11) 0.2542(8) 0.7218(8) 0.0077(11) Uiso 0.0727(16) 1 d . P A 2
C11A C 0.0173(13) 0.3134(7) 0.7322(8) 0.0077(11) Uiso 0.0727(16) 1 d . P A 2
H11A H -0.0366 0.3312 0.6772 0.009 Uiso 0.0727(16) 1 calc R P A 2
C12A C 0.1660(11) 0.2245(8) 0.6250(7) 0.0077(11) Uiso 0.0727(16) 1 d . P A 2
H12C H 0.1877 0.1638 0.6305 0.009 Uiso 0.0727(16) 1 calc R P A 2
H12D H 0.2511 0.2545 0.6118 0.009 Uiso 0.0727(16) 1 calc R P A 2
C13A C 0.0681(14) 0.2367(11) 0.5375(10) 0.0077(11) Uiso 0.0727(16) 1 d . P A 2
C14A C 0.1414(12) 0.2092(8) 0.4445(8) 0.0077(11) Uiso 0.0727(16) 1 d . P A 2
H14D H 0.0904 0.2294 0.3865 0.012 Uiso 0.0727(16) 1 calc GR P A 2
H14E H 0.1472 0.1476 0.4426 0.012 Uiso 0.0727(16) 1 calc GR P A 2
H14F H 0.2328 0.2332 0.4459 0.012 Uiso 0.0727(16) 1 calc GR P A 2
C15A C -0.0629(11) 0.1892(8) 0.5441(9) 0.0077(11) Uiso 0.0727(16) 1 d . P A 2
H15D H -0.0437 0.1300 0.5589 0.012 Uiso 0.0727(16) 1 calc GR P A 2
H15E H -0.1143 0.1933 0.4818 0.012 Uiso 0.0727(16) 1 calc GR P A 2
H15F H -0.1160 0.2135 0.5960 0.012 Uiso 0.0727(16) 1 calc GR P A 2
Cl1S Cl 0.42727(4) 0.48961(2) 0.80571(3) 0.03073(7) Uani 1 1 d . . . .
Cl2S Cl 0.51234(4) 0.36312(2) 0.66794(2) 0.03225(7) Uani 1 1 d . . . .
C1S C 0.37349(13) 0.40582(9) 0.72855(10) 0.0258(3) Uani 1 1 d . . . .
H1SA H 0.3311 0.3614 0.7677 0.031 Uiso 1 1 calc R . . .
H1SB H 0.3049 0.4266 0.6799 0.031 Uiso 1 1 calc R . . .

loop_
_atom_site_aniso_label
_atom_site_aniso_U_11
_atom_site_aniso_U_22
_atom_site_aniso_U_33
_atom_site_aniso_U_23
_atom_site_aniso_U_13
_atom_site_aniso_U_12
Rh1 0.00616(4) 0.01047(4) 0.00721(4) -0.00061(2) -0.00052(2) 0.00055(2)
O1 0.0100(3) 0.0173(4) 0.0086(3) -0.0009(3) -0.0001(2) -0.0003(2)
O2 0.0097(3) 0.0176(4) 0.0090(3) -0.0014(3) 0.0001(2) 0.0001(3)
O3 0.0113(3) 0.0111(3) 0.0141(3) -0.0007(3) -0.0013(2) 0.0004(2)
O4 0.0105(3) 0.0122(3) 0.0133(3) -0.0004(3) -0.0010(2) 0.0019(2)
N1 0.0118(4) 0.0156(4) 0.0128(4) -0.0014(3) 0.0003(3) 0.0009(3)
C1 0.0119(4) 0.0131(4) 0.0089(4) -0.0008(3) 0.0004(3) 0.0011(3)
C16 0.0138(4) 0.0124(4) 0.0091(4) -0.0005(3) -0.0005(3) 0.0017(3)
C17 0.0126(4) 0.0163(5) 0.0133(4) -0.0024(4) 0.0010(3) 0.0016(3)
C18 0.0090(4) 0.0257(6) 0.0224(5) -0.0075(4) -0.0007(4) -0.0012(4)
C2 0.0138(6) 0.0207(8) 0.0082(6) -0.0017(7) 0.0012(4) -0.0024(6)
C3 0.0223(8) 0.0282(10) 0.0159(5) -0.0067(8) 0.0036(6) 0.0035(6)
C4 0.0184(9) 0.0323(8) 0.0093(8) -0.0029(6) -0.0008(7) -0.0075(7)
C5 0.0151(6) 0.0241(8) 0.0109(5) 0.0005(7) 0.0030(4) -0.0022(5)
C6 0.0161(6) 0.0210(6) 0.0132(6) 0.0053(5) 0.0014(4) -0.0045(5)
C7 0.0227(6) 0.0262(6) 0.0146(6) 0.0049(6) -0.0016(5) -0.0062(5)
C8 0.0200(6) 0.0246(6) 0.0207(6) 0.0103(5) -0.0040(5) -0.0049(5)
C9 0.0197(6) 0.0182(6) 0.0235(6) 0.0083(5) 0.0005(5) -0.0029(4)
C10 0.0190(5) 0.0154(5) 0.0181(5) 0.0054(4) 0.0009(4) -0.0044(4)
C11 0.0166(6) 0.0189(5) 0.0153(5) 0.0045(4) 0.0001(4) -0.0032(4)
C12 0.0196(5) 0.0127(5) 0.0220(6) 0.0019(4) -0.0004(4) -0.0033(4)
C13 0.0150(6) 0.0103(5) 0.0152(6) -0.0004(4) -0.0012(4) 0.0005(4)
C14 0.0158(5) 0.0148(5) 0.0243(6) 0.0015(4) -0.0007(4) 0.0042(4)
C15 0.0270(6) 0.0173(6) 0.0219(6) -0.0068(5) -0.0030(5) 0.0033(5)
Cl1S 0.03077(16) 0.02611(15) 0.03488(17) -0.00096(13) -0.00419(13) -0.00002(12)
Cl2S 0.03459(17) 0.03733(18) 0.02433(15) -0.00126(13) -0.00531(12) 0.00036(13)
C1S 0.0229(6) 0.0262(6) 0.0277(6) 0.0064(5) -0.0064(4) -0.0068(5)

loop_
_atom_type_symbol
_atom_type_description
_atom_type_scat_dispersion_real
_atom_type_scat_dispersion_imag
_atom_type_scat_source
C C 0.0033 0.0016 'International Tables Vol C Tables 4.2.6.8 and 6.1.1.4'
H H 0.0000 0.0000 'International Tables Vol C Tables 4.2.6.8 and 6.1.1.4'
Cl Cl 0.1484 0.1585 'International Tables Vol C Tables 4.2.6.8 and 6.1.1.4'
N N 0.0061 0.0033 'International Tables Vol C Tables 4.2.6.8 and 6.1.1.4'
O O 0.0106 0.0060 'International Tables Vol C Tables 4.2.6.8 and 6.1.1.4'
Rh Rh -1.1178 0.9187 'International Tables Vol C Tables 4.2.6.8 and 6.1.1.4'

loop_
_geom_angle_atom_site_label_1
_geom_angle_atom_site_label_2
_geom_angle_atom_site_label_3
_geom_angle
_geom_angle_site_symmetry_1
_geom_angle_site_symmetry_3
O1 Rh1 Rh1 88.47(2) 3_566 3_566
O1 Rh1 O2 176.09(3) 3_566 .
O1 Rh1 O3 89.01(3) 3_566 .
O1 Rh1 O4 90.05(3) 3_566 3_566
O1 Rh1 N1 90.48(3) 3_566 .
O2 Rh1 Rh1 87.68(2) . 3_566
O2 Rh1 N1 93.38(3) . .
O3 Rh1 Rh1 88.03(2) . 3_566
O3 Rh1 O2 91.54(3) . .
O3 Rh1 O4 176.04(3) . 3_566
O3 Rh1 N1 91.02(3) . .
O4 Rh1 Rh1 88.11(2) 3_566 3_566
O4 Rh1 O2 89.14(3) 3_566 .
O4 Rh1 N1 92.83(3) 3_566 .
N1 Rh1 Rh1 178.59(2) . 3_566
C1 O1 Rh1 119.16(7) . 3_566
C1 O2 Rh1 119.18(7) . .
C16 O3 Rh1 119.35(7) . .
C16 O4 Rh1 118.92(7) . 3_566
C17 N1 Rh1 176.59(9) . .
O1 C1 O2 125.50(9) . .
O1 C1 C2 117.38(11) . .
O1 C1 C2A 121.3(10) . .
O2 C1 C2 117.11(11) . .
O2 C1 C2A 112.9(10) . .
O3 C16 O4 125.57(10) . .
O3 C16 C13 116.71(9) . .
O3 C16 C13A 109.1(5) . .
O4 C16 C13 117.70(9) . .
O4 C16 C13A 124.4(5) . .
N1 C17 C18 179.26(12) . .
C17 C18 H18A 109.5 . .
C17 C18 H18B 109.5 . .
C17 C18 H18C 109.5 . .
H18A C18 H18B 109.5 . .
H18A C18 H18C 109.5 . .
H18B C18 H18C 109.5 . .
C1 C2 C3 109.06(16) . .
C1 C2 C5 108.56(16) . .
C3 C2 C5 108.13(13) . .
C4 C2 C1 110.65(17) . .
C4 C2 C3 109.31(18) . .
C4 C2 C5 111.07(17) . .
C2 C3 H3A 109.5 . .
C2 C3 H3B 109.5 . .
C2 C3 H3C 109.5 . .
H3A C3 H3B 109.5 . .
H3A C3 H3C 109.5 . .
H3B C3 H3C 109.5 . .
C2 C4 H4A 109.5 . .
C2 C4 H4B 109.5 . .
C2 C4 H4C 109.5 . .
H4A C4 H4B 109.5 . .
H4A C4 H4C 109.5 . .
H4B C4 H4C 109.5 . .
C2 C5 H5A 108.7 . .
C2 C5 H5B 108.7 . .
H5A C5 H5B 107.6 . .
C6 C5 C2 114.24(14) . .
C6 C5 H5A 108.7 . .
C6 C5 H5B 108.7 . .
C7 C6 C5 122.48(14) . .
C11 C6 C5 119.36(13) . .
C11 C6 C7 118.15(13) . .
C6 C7 H7 119.7 . .
C8 C7 C6 120.65(14) . .
C8 C7 H7 119.7 . .
C7 C8 H8 119.8 . .
C7 C8 C9 120.31(13) . .
C9 C8 H8 119.8 . .
C8 C9 H9 119.9 . .
C8 C9 C10 120.20(12) . .
C10 C9 H9 119.9 . .
C9 C10 C12 122.22(12) . .
C11 C10 C9 118.58(12) . .
C11 C10 C12 119.19(11) . .
C6 C11 H11 119.0 . .
C10 C11 C6 122.06(12) . .
C10 C11 H11 119.0 . .
C10 C12 H12A 108.8 . .
C10 C12 H12B 108.8 . .
C10 C12 C13 113.87(10) . .
H12A C12 H12B 107.7 . .
C13 C12 H12A 108.8 . .
C13 C12 H12B 108.8 . .
C16 C13 C12 107.94(10) . .
C16 C13 C14 112.42(10) . .
C16 C13 C15 107.85(10) . .
C14 C13 C12 110.70(10) . .
C14 C13 C15 108.75(11) . .
C15 C13 C12 109.09(11) . .
C13 C14 H14A 109.5 . .
C13 C14 H14B 109.5 . .
C13 C14 H14C 109.5 . .
H14A C14 H14B 109.5 . .
H14A C14 H14C 109.5 . .
H14B C14 H14C 109.5 . .
C13 C15 H15A 109.5 . .
C13 C15 H15B 109.5 . .
C13 C15 H15C 109.5 . .
H15A C15 H15B 109.5 . .
H15A C15 H15C 109.5 . .
H15B C15 H15C 109.5 . .
C3A C2A C1 104.0(19) . .
C4A C2A C1 108(2) . .
C4A C2A C3A 109(2) . .
C4A C2A C5A 111(2) . .
C5A C2A C1 111(2) . .
C5A C2A C3A 114.0(18) . .
C2A C3A H3AA 109.5 . .
C2A C3A H3AB 109.5 . .
C2A C3A H3AC 109.5 . .
H3AA C3A H3AB 109.5 . .
H3AA C3A H3AC 109.5 . .
H3AB C3A H3AC 109.5 . .
C2A C4A H4AA 109.5 . .
C2A C4A H4AB 109.5 . .
C2A C4A H4AC 109.5 . .
H4AA C4A H4AB 109.5 . .
H4AA C4A H4AC 109.5 . .
H4AB C4A H4AC 109.5 . .
C2A C5A H5AA 107.8 . .
C2A C5A H5AB 107.8 . .
H5AA C5A H5AB 107.2 . .
C6A C5A C2A 117.9(17) . .
C6A C5A H5AA 107.8 . .
C6A C5A H5AB 107.8 . .
C7A C6A C5A 121.5(15) . .
C7A C6A C11A 123.3(12) . .
C11A C6A C5A 115.2(14) . .
C6A C7A H7A 121.4 . .
C6A C7A C8A 117.2(13) . .
C8A C7A H7A 121.4 . .
C7A C8A H8A 120.2 . .
C9A C8A C7A 119.6(12) . .
C9A C8A H8A 120.2 . .
C8A C9A H9A 118.3 . .
C8A C9A C10A 123.5(11) . .
C10A C9A H9A 118.3 . .
C9A C10A C12A 118.3(9) . .
C11A C10A C9A 117.0(10) . .
C11A C10A C12A 124.0(10) . .
C6A C11A H11A 120.3 . .
C10A C11A C6A 119.4(11) . .
C10A C11A H11A 120.3 . .
C10A C12A H12C 108.2 . .
C10A C12A H12D 108.2 . .
C10A C12A C13A 116.2(10) . .
H12C C12A H12D 107.4 . .
C13A C12A H12C 108.2 . .
C13A C12A H12D 108.2 . .
C12A C13A C16 108.0(10) . .
C12A C13A C14A 108.0(11) . .
C14A C13A C16 98.0(9) . .
C15A C13A C16 117.4(11) . .
C15A C13A C12A 114.2(11) . .
C15A C13A C14A 109.8(11) . .
C13A C14A H14D 109.5 . .
C13A C14A H14E 109.5 . .
C13A C14A H14F 109.5 . .
H14D C14A H14E 109.5 . .
H14D C14A H14F 109.5 . .
H14E C14A H14F 109.5 . .
C13A C15A H15D 109.5 . .
C13A C15A H15E 109.5 . .
C13A C15A H15F 109.5 . .
H15D C15A H15E 109.5 . .
H15D C15A H15F 109.5 . .
H15E C15A H15F 109.5 . .
Cl1S C1S H1SA 109.6 . .
Cl1S C1S H1SB 109.6 . .
Cl2S C1S Cl1S 110.44(7) . .
Cl2S C1S H1SA 109.6 . .
Cl2S C1S H1SB 109.6 . .
H1SA C1S H1SB 108.1 . .

loop_
_geom_bond_atom_site_label_1
_geom_bond_atom_site_label_2
_geom_bond_distance
_geom_bond_site_symmetry_2
Rh1 Rh1 2.3920(7) 3_566
Rh1 O1 2.0349(9) 3_566
Rh1 O2 2.0493(9) .
Rh1 O3 2.0374(9) .
Rh1 O4 2.0437(9) 3_566
Rh1 N1 2.2184(11) .
O1 Rh1 2.0349(9) 3_566
O1 C1 1.2661(13) .
O2 C1 1.2700(12) .
O3 C16 1.2670(13) .
O4 Rh1 2.0437(9) 3_566
O4 C16 1.2681(13) .
N1 C17 1.1396(14) .
C1 C2 1.530(3) .
C1 C2A 1.61(4) .
C16 C13 1.5269(17) .
C16 C13A 1.667(18) .
C17 C18 1.4546(15) .
C18 H18A 0.9800 .
C18 H18B 0.9800 .
C18 H18C 0.9800 .
C2 C3 1.535(2) .
C2 C4 1.528(2) .
C2 C5 1.5570(19) .
C3 H3A 0.9800 .
C3 H3B 0.9800 .
C3 H3C 0.9800 .
C4 H4A 0.9800 .
C4 H4B 0.9800 .
C4 H4C 0.9800 .
C5 H5A 0.9900 .
C5 H5B 0.9900 .
C5 C6 1.5103(19) .
C6 C7 1.3983(19) .
C6 C11 1.3973(18) .
C7 H7 0.9500 .
C7 C8 1.388(2) .
C8 H8 0.9500 .
C8 C9 1.393(2) .
C9 H9 0.9500 .
C9 C10 1.3983(17) .
C10 C11 1.3932(18) .
C10 C12 1.5136(18) .
C11 H11 0.9500 .
C12 H12A 0.9900 .
C12 H12B 0.9900 .
C12 C13 1.5480(17) .
C13 C14 1.5281(18) .
C13 C15 1.5357(18) .
C14 H14A 0.9800 .
C14 H14B 0.9800 .
C14 H14C 0.9800 .
C15 H15A 0.9800 .
C15 H15B 0.9800 .
C15 H15C 0.9800 .
C2A C3A 1.538(17) .
C2A C4A 1.529(18) .
C2A C5A 1.532(18) .
C3A H3AA 0.9800 .
C3A H3AB 0.9800 .
C3A H3AC 0.9800 .
C4A H4AA 0.9800 .
C4A H4AB 0.9800 .
C4A H4AC 0.9800 .
C5A H5AA 0.9900 .
C5A H5AB 0.9900 .
C5A C6A 1.489(15) .
C6A C7A 1.353(14) .
C6A C11A 1.421(14) .
C7A H7A 0.9500 .
C7A C8A 1.411(14) .
C8A H8A 0.9500 .
C8A C9A 1.372(13) .
C9A H9A 0.9500 .
C9A C10A 1.393(13) .
C10A C11A 1.377(13) .
C10A C12A 1.506(12) .
C11A H11A 0.9500 .
C12A H12C 0.9900 .
C12A H12D 0.9900 .
C12A C13A 1.525(15) .
C13A C14A 1.555(15) .
C13A C15A 1.505(14) .
C14A H14D 0.9800 .
C14A H14E 0.9800 .
C14A H14F 0.9800 .
C15A H15D 0.9800 .
C15A H15E 0.9800 .
C15A H15F 0.9800 .
Cl1S C1S 1.7698(14) .
Cl2S C1S 1.7680(15) .
C1S H1SA 0.9900 .
C1S H1SB 0.9900 .

loop_
_geom_torsion_atom_site_label_1
_geom_torsion_atom_site_label_2
_geom_torsion_atom_site_label_3
_geom_torsion_atom_site_label_4
_geom_torsion
_geom_torsion_site_symmetry_1
Rh1 O1 C1 O2 1.26(14) 3_566
Rh1 O1 C1 C2 -177.85(9) 3_566
Rh1 O1 C1 C2A 174.6(9) 3_566
Rh1 O2 C1 O1 -0.43(14) .
Rh1 O2 C1 C2 178.67(9) .
Rh1 O2 C1 C2A -174.3(8) .
Rh1 O3 C16 O4 0.74(14) .
Rh1 O3 C16 C13 -178.00(7) .
Rh1 O3 C16 C13A 170.2(5) .
Rh1 O4 C16 O3 -1.75(14) 3_566
Rh1 O4 C16 C13 176.97(7) 3_566
Rh1 O4 C16 C13A -169.7(6) 3_566
O1 C1 C2 C3 120.45(13) .
O1 C1 C2 C4 0.2(2) .
O1 C1 C2 C5 -121.95(13) .
O1 C1 C2A C3A 127.2(12) .
O1 C1 C2A C4A 12.0(18) .
O1 C1 C2A C5A -109.9(15) .
O2 C1 C2 C3 -58.73(15) .
O2 C1 C2 C4 -179.00(16) .
O2 C1 C2 C5 58.87(17) .
O2 C1 C2A C3A -58.6(15) .
O2 C1 C2A C4A -173.8(14) .
O2 C1 C2A C5A 64.2(16) .
O3 C16 C13 C12 -59.33(13) .
O3 C16 C13 C14 178.29(10) .
O3 C16 C13 C15 58.40(13) .
O3 C16 C13A C12A -137.6(7) .
O3 C16 C13A C14A 110.4(7) .
O3 C16 C13A C15A -6.8(11) .
O4 C16 C13 C12 121.83(11) .
O4 C16 C13 C14 -0.55(14) .
O4 C16 C13 C15 -120.44(11) .
O4 C16 C13A C12A 32.0(10) .
O4 C16 C13A C14A -79.9(8) .
O4 C16 C13A C15A 162.9(7) .
C1 C2 C5 C6 55.59(19) .
C1 C2A C5A C6A 66(3) .
C2 C1 C2A C3A 66(7) .
C2 C1 C2A C4A -49(7) .
C2 C1 C2A C5A -171(9) .
C2 C5 C6 C7 89.7(2) .
C2 C5 C6 C11 -88.88(19) .
C3 C2 C5 C6 173.78(17) .
C4 C2 C5 C6 -66.3(2) .
C5 C6 C7 C8 -177.32(13) .
C5 C6 C11 C10 176.08(12) .
C6 C7 C8 C9 0.7(2) .
C7 C6 C11 C10 -2.60(19) .
C7 C8 C9 C10 -1.50(19) .
C8 C9 C10 C11 0.27(18) .
C8 C9 C10 C12 178.89(11) .
C9 C10 C11 C6 1.81(18) .
C9 C10 C12 C13 -88.07(14) .
C10 C12 C13 C16 -56.20(13) .
C10 C12 C13 C14 67.23(14) .
C10 C12 C13 C15 -173.14(10) .
C11 C6 C7 C8 1.3(2) .
C11 C10 C12 C13 90.54(14) .
C12 C10 C11 C6 -176.84(11) .
C13 C16 C13A C12A 95(2) .
C13 C16 C13A C14A -16.9(17) .
C13 C16 C13A C15A -134(3) .
C2A C1 C2 C3 -117(7) .
C2A C1 C2 C4 123(7) .
C2A C1 C2 C5 1(7) .
C2A C5A C6A C7A 99(3) .
C2A C5A C6A C11A -82(3) .
C3A C2A C5A C6A -177(2) .
C4A C2A C5A C6A -54(3) .
C5A C6A C7A C8A 179.9(16) .
C5A C6A C11A C10A 178.5(15) .
C6A C7A C8A C9A 2(2) .
C7A C6A C11A C10A -2(3) .
C7A C8A C9A C10A -3(2) .
C8A C9A C10A C11A 2(2) .
C8A C9A C10A C12A 172.7(12) .
C9A C10A C11A C6A 1(2) .
C9A C10A C12A C13A 167.8(12) .
C10A C12A C13A C16 70.3(12) .
C10A C12A C13A C14A 175.4(11) .
C10A C12A C13A C15A -62.2(17) .
C11A C6A C7A C8A 1(3) .
C11A C10A C12A C13A -22.0(19) .
C12A C10A C11A C6A -169.2(14) .
C13A C16 C13 C12 -2(2) .
C13A C16 C13 C14 -124(2) .
C13A C16 C13 C15 116(2) .
